data_1549834
loop_
_publ_author_name
'Carpenter, Stephanie H.'
'Baker, Tessa M.'
'Munoz, Salvador'
'Brennessel, William W.'
'Neidig, Michael L.'

_publ_section_title
;
 Multinuclear Iron-Phenyl Species in Reactions of Simple Iron Salts and
 PhMgBr: Identification of Fe4(\m-Ph)6(THF)4 as a Key Reactive Species for
 Cross-Coupling
;
_journal_name_full 'Chemical Science'
_journal_paper_doi 10.1039/C8SC02915F
_journal_year 2018
_chemical_formula_moiety 'C24 H16 Br2 F4 Fe2, 2(C21 H39 Mg O6), 2.5(C4 H8 O)'
_chemical_formula_sum 'C76 H114 Br2 F4 Fe2 Mg2 O14.5'
_chemical_formula_weight 1655.81
_chemical_name_common neisc29
_space_group_crystal_system triclinic
_space_group_IT_number 2
_space_group_name_Hall '-P 1'
_space_group_name_H-M_alt 'P -1'
_symmetry_space_group_name_Hall '-P 1'
_symmetry_space_group_name_H-M 'P -1'
_atom_sites_solution_hydrogens geom
_atom_sites_solution_primary dual
_atom_sites_solution_secondary difmap
_audit_creation_method SHELXL-2016/6
_audit_update_record
;
2018-06-25 deposited with the CCDC.
2018-08-24 downloaded from the CCDC.
;
_cell_angle_alpha 100.0619(15)
_cell_angle_beta 99.2790(16)
_cell_angle_gamma 94.4973(16)
_cell_formula_units_Z 2
_cell_length_a 12.3417(9)
_cell_length_b 15.4069(11)
_cell_length_c 21.5668(15)
_cell_measurement_reflns_used 3982
_cell_measurement_temperature 100.0(5)
_cell_measurement_theta_max 27.11
_cell_measurement_theta_min 2.24
_cell_volume 3960.9(5)
_computing_cell_refinement 'SAINT (Bruker, 2013)'
_computing_data_collection 'APEX3 (Bruker, 2016)'
_computing_data_reduction 'SAINT (Bruker, 2013)'
_computing_molecular_graphics 'SHELXTL (Sheldrick, 2008)'
_computing_publication_material 'SHELXTL (Sheldrick, 2008)'
_computing_structure_refinement 'SHELXL-2016/6 (Sheldrick, 2015b)'
_computing_structure_solution 'SHELXT-2014/5 (Sheldrick, 2015a)'
_diffrn_ambient_temperature 100.0(5)
_diffrn_measured_fraction_theta_full 0.998
_diffrn_measured_fraction_theta_max 0.997
_diffrn_measurement_device_type 'Bruker SMART APEX II CCD platform'
_diffrn_measurement_method '\w scans'
_diffrn_radiation_type MoK\a
_diffrn_radiation_wavelength 0.71073
_diffrn_reflns_av_R_equivalents 0.0644
_diffrn_reflns_av_unetI/netI 0.0761
_diffrn_reflns_Laue_measured_fraction_full 0.998
_diffrn_reflns_Laue_measured_fraction_max 0.997
_diffrn_reflns_limit_h_max 16
_diffrn_reflns_limit_h_min -16
_diffrn_reflns_limit_k_max 20
_diffrn_reflns_limit_k_min -20
_diffrn_reflns_limit_l_max 28
_diffrn_reflns_limit_l_min -28
_diffrn_reflns_number 59640
_diffrn_reflns_point_group_measured_fraction_full 0.998
_diffrn_reflns_point_group_measured_fraction_max 0.997
_diffrn_reflns_theta_full 28.283
_diffrn_reflns_theta_max 28.306
_diffrn_reflns_theta_min 1.682
_diffrn_source 'fine-focus sealed tube'
_exptl_absorpt_coefficient_mu 1.461
_exptl_absorpt_correction_T_max 0.7457
_exptl_absorpt_correction_T_min 0.5836
_exptl_absorpt_correction_type multi-scan
_exptl_absorpt_process_details 'SADABS-2016/2 (Krause et al., 2015)'
_exptl_crystal_colour orange
_exptl_crystal_density_diffrn 1.388
_exptl_crystal_description needle
_exptl_crystal_F_000 1736
_exptl_crystal_size_max 0.50
_exptl_crystal_size_mid 0.20
_exptl_crystal_size_min 0.12
_refine_diff_density_max 0.978
_refine_diff_density_min -0.594
_refine_diff_density_rms 0.089
_refine_ls_extinction_method none
_refine_ls_goodness_of_fit_ref 1.058
_refine_ls_hydrogen_treatment constr
_refine_ls_matrix_type full
_refine_ls_number_parameters 959
_refine_ls_number_reflns 19681
_refine_ls_number_restraints 99
_refine_ls_restrained_S_all 1.058
_refine_ls_R_factor_all 0.1056
_refine_ls_R_factor_gt 0.0554
_refine_ls_shift/su_max 0.001
_refine_ls_shift/su_mean 0.000
_refine_ls_structure_factor_coef Fsqd
_refine_ls_weighting_details 'w=1/[\s^2^(Fo^2^)+(0.0723P)^2^+0.2214P] where P=(Fo^2^+2Fc^2^)/3'
_refine_ls_weighting_scheme calc
_refine_ls_wR_factor_gt 0.1323
_refine_ls_wR_factor_ref 0.1514
_reflns_Friedel_coverage 0.000
_reflns_number_gt 12120
_reflns_number_total 19681
_reflns_threshold_expression 'I > 2\s(I)'
_cod_data_source_file c8sc02915f2.cif
_cod_data_source_block 4
_cod_database_code 1549834
_shelx_shelxl_version_number 2016/6
_shelx_space_group_comment
; 
The symmetry employed for this shelxl refinement is uniquely defined 
by the following loop, which should always be used as a source of 
symmetry information in preference to the above space-group names. 
They are only intended as comments. 
;
_shelx_estimated_absorpt_t_min 0.529
_shelx_estimated_absorpt_t_max 0.844

loop_
_space_group_symop_operation_xyz
'x, y, z'
'-x, -y, -z'

loop_
_atom_site_label
_atom_site_type_symbol
_atom_site_fract_x
_atom_site_fract_y
_atom_site_fract_z
_atom_site_U_iso_or_equiv
_atom_site_adp_type
_atom_site_occupancy
_atom_site_site_symmetry_order
_atom_site_calc_flag
_atom_site_refinement_flags_posn
_atom_site_refinement_flags_adp
_atom_site_refinement_flags_occupancy
_atom_site_disorder_assembly
_atom_site_disorder_group
Fe1 Fe 0.07445(4) 0.44733(3) -0.01085(2) 0.02926(13) Uani 1 1 d . . . . .
Br1 Br 0.22640(3) 0.50883(3) -0.05911(2) 0.03811(11) Uani 1 1 d . . . . .
F1 F 0.1337(3) 0.05201(17) 0.00470(14) 0.0722(9) Uani 1 1 d . . . . .
F2 F 0.2296(2) 0.66513(16) 0.26169(11) 0.0552(7) Uani 1 1 d . . . . .
C1 C 0.0923(3) 0.3172(3) -0.00223(16) 0.0343(9) Uani 1 1 d . . . . .
C2 C 0.1868(4) 0.2783(3) -0.01701(17) 0.0386(9) Uani 1 1 d . . . . .
H2 H 0.242620 0.313621 -0.029871 0.046 Uiso 1 1 calc R U . . .
C3 C 0.2023(4) 0.1909(3) -0.01368(18) 0.0442(10) Uani 1 1 d . . . . .
H3 H 0.267788 0.167088 -0.023083 0.053 Uiso 1 1 calc R U . . .
C4 C 0.1197(4) 0.1397(3) 0.0037(2) 0.0482(11) Uani 1 1 d . . . . .
C5 C 0.0279(4) 0.1721(3) 0.0201(2) 0.0495(11) Uani 1 1 d . . . . .
H5 H -0.026328 0.135857 0.033532 0.059 Uiso 1 1 calc R U . . .
C6 C 0.0145(4) 0.2612(3) 0.01683(19) 0.0450(10) Uani 1 1 d . . . . .
H6 H -0.050274 0.284383 0.028072 0.054 Uiso 1 1 calc R U . . .
C7 C 0.0782(3) 0.5411(2) 0.07708(17) 0.0317(8) Uani 1 1 d . . . . .
C8 C 0.1591(3) 0.6141(2) 0.08900(18) 0.0357(9) Uani 1 1 d . . . . .
H8 H 0.178117 0.637218 0.053639 0.043 Uiso 1 1 calc R U . . .
C9 C 0.2127(3) 0.6542(3) 0.15021(19) 0.0373(9) Uani 1 1 d . . . . .
H9 H 0.269148 0.702192 0.156769 0.045 Uiso 1 1 calc R U . . .
C10 C 0.1814(3) 0.6221(3) 0.20076(17) 0.0361(9) Uani 1 1 d . . . . .
C11 C 0.1055(3) 0.5505(3) 0.19374(18) 0.0370(9) Uani 1 1 d . . . . .
H11 H 0.087862 0.528728 0.229884 0.044 Uiso 1 1 calc R U . . .
C12 C 0.0544(3) 0.5101(2) 0.13184(17) 0.0324(8) Uani 1 1 d . . . . .
H12 H 0.001553 0.459873 0.126269 0.039 Uiso 1 1 calc R U . . .
Fe2 Fe 0.95616(4) 0.53498(3) 0.45639(2) 0.02384(12) Uani 1 1 d D . . . .
Br2 Br 1.03647(3) 0.52045(3) 0.35791(2) 0.03672(11) Uani 1 1 d . . . . .
F4 F 0.7029(2) 0.16144(16) 0.39624(14) 0.0603(7) Uani 1 1 d . . . . .
C13 C 0.8209(7) 0.6132(6) 0.4573(5) 0.0281(8) Uani 0.667(9) 1 d D U P A 1
C14 C 0.7697(7) 0.6207(6) 0.5128(4) 0.0316(11) Uani 0.667(9) 1 d D U P A 1
H14 H 0.796970 0.592412 0.546974 0.038 Uiso 0.667(9) 1 calc R U P A 1
C15 C 0.6799(6) 0.6695(5) 0.5165(4) 0.0334(17) Uani 0.667(9) 1 d D . P A 1
H15 H 0.644599 0.674597 0.552746 0.040 Uiso 0.667(9) 1 calc R U P A 1
C16 C 0.6438(4) 0.7099(4) 0.4663(4) 0.0281(8) Uani 0.667(9) 1 d D . P A 1
F3 F 0.5552(4) 0.7589(3) 0.4675(4) 0.0642(17) Uani 0.667(9) 1 d D . P A 1
C17 C 0.6903(6) 0.7023(5) 0.4124(4) 0.039(2) Uani 0.667(9) 1 d D . P A 1
H17 H 0.663101 0.728750 0.377227 0.047 Uiso 0.667(9) 1 calc R U P A 1
C18 C 0.7825(6) 0.6517(5) 0.4129(4) 0.0320(11) Uani 0.667(9) 1 d D U P A 1
H18 H 0.818005 0.646727 0.376619 0.038 Uiso 0.667(9) 1 calc R U P A 1
C13' C 0.8207(12) 0.6145(10) 0.4513(9) 0.0281(8) Uani 0.333(9) 1 d D . P A 5
C14' C 0.7630(14) 0.6336(11) 0.5019(9) 0.0316(11) Uani 0.333(9) 1 d D . P A 5
H14' H 0.784602 0.612057 0.540176 0.038 Uiso 0.333(9) 1 calc R U P A 5
C15' C 0.6738(13) 0.6840(10) 0.4966(8) 0.0334(17) Uani 0.333(9) 1 d D . P A 5
H15' H 0.632852 0.698059 0.530035 0.040 Uiso 0.333(9) 1 calc R U P A 5
C16' C 0.6498(9) 0.7118(6) 0.4390(8) 0.0281(8) Uani 0.333(9) 1 d D . P A 5
F3' F 0.5608(9) 0.7622(7) 0.4327(7) 0.0642(17) Uani 0.333(9) 1 d D . P A 5
C17' C 0.7026(13) 0.6954(10) 0.3893(8) 0.039(2) Uani 0.333(9) 1 d D . P A 5
H17' H 0.681145 0.717411 0.351210 0.047 Uiso 0.333(9) 1 calc R U P A 5
C18' C 0.7937(13) 0.6427(11) 0.3967(8) 0.0320(11) Uani 0.333(9) 1 d D . P A 5
H18' H 0.833829 0.628277 0.362940 0.038 Uiso 0.333(9) 1 calc R U P A 5
C19 C 0.9054(3) 0.4003(2) 0.46710(16) 0.0272(8) Uani 1 1 d . . . . .
C20 C 0.7982(3) 0.3861(2) 0.48091(17) 0.0304(8) Uani 1 1 d . . . . .
H20 H 0.771753 0.432688 0.507462 0.036 Uiso 1 1 calc R U . . .
C21 C 0.7293(3) 0.3073(2) 0.45757(18) 0.0341(9) Uani 1 1 d . . . . .
H21 H 0.657429 0.300106 0.467646 0.041 Uiso 1 1 calc R U . . .
C22 C 0.7688(3) 0.2401(2) 0.41937(19) 0.0380(9) Uani 1 1 d . . . . .
C23 C 0.8714(3) 0.2479(2) 0.40350(18) 0.0341(9) Uani 1 1 d . . . . .
H23 H 0.896671 0.200130 0.377442 0.041 Uiso 1 1 calc R U . . .
C24 C 0.9383(3) 0.3285(2) 0.42684(16) 0.0290(8) Uani 1 1 d . . . . .
H24 H 1.008913 0.335028 0.415023 0.035 Uiso 1 1 calc R U . . .
Mg1 Mg 0.45074(9) 0.36878(7) 0.24081(5) 0.0244(2) Uani 1 1 d . . . . .
O1 O 0.4636(2) 0.28708(15) 0.30461(11) 0.0272(5) Uani 1 1 d . . . . .
O2 O 0.4466(2) 0.26344(16) 0.17049(11) 0.0302(5) Uani 1 1 d . . . . .
C25 C 0.4311(3) 0.1604(2) 0.34834(19) 0.0378(9) Uani 1 1 d . . . . .
H25A H 0.424888 0.095868 0.334761 0.057 Uiso 1 1 calc R U . . .
H25B H 0.364226 0.177288 0.364269 0.057 Uiso 1 1 calc R U . . .
H25C H 0.495529 0.179843 0.382461 0.057 Uiso 1 1 calc R U . . .
C26 C 0.4444(3) 0.2040(2) 0.29218(17) 0.0281(8) Uani 1 1 d . . . . .
C27 C 0.4344(3) 0.1505(2) 0.23142(19) 0.0352(9) Uani 1 1 d . U . . .
H27 H 0.423523 0.088069 0.228302 0.042 Uiso 1 1 calc R U . . .
C28 C 0.4393(3) 0.1829(2) 0.17492(17) 0.0302(5) Uani 1 1 d . U . . .
C29 C 0.4345(4) 0.1164(3) 0.1134(2) 0.0478(11) Uani 1 1 d . . . . .
H29A H 0.436685 0.056611 0.122984 0.072 Uiso 1 1 calc R U . . .
H29B H 0.497795 0.130947 0.093437 0.072 Uiso 1 1 calc R U . . .
H29C H 0.365826 0.118620 0.083944 0.072 Uiso 1 1 calc R U . . .
O3 O 0.6227(2) 0.39790(19) 0.24595(12) 0.0389(6) Uani 1 1 d . . . . .
C30 C 0.6720(4) 0.3876(4) 0.1878(2) 0.0623(14) Uani 1 1 d . . . . .
H30A H 0.663825 0.440109 0.167411 0.075 Uiso 1 1 calc R U . . .
H30B H 0.635558 0.334253 0.156633 0.075 Uiso 1 1 calc R U . . .
C31 C 0.7921(3) 0.3783(3) 0.2088(2) 0.0488(11) Uani 1 1 d . . . . .
H31A H 0.819255 0.335276 0.176761 0.059 Uiso 1 1 calc R U . . .
H31B H 0.837729 0.436140 0.215672 0.059 Uiso 1 1 calc R U . . .
C32 C 0.7949(3) 0.3454(3) 0.2705(2) 0.0420(10) Uani 1 1 d . . . . .
H32A H 0.868492 0.360327 0.298220 0.050 Uiso 1 1 calc R U . . .
H32B H 0.774127 0.280543 0.262884 0.050 Uiso 1 1 calc R U . . .
C33 C 0.7080(3) 0.3965(3) 0.29919(19) 0.0415(10) Uani 1 1 d . . . . .
H33A H 0.678882 0.366239 0.330944 0.050 Uiso 1 1 calc R U . . .
H33B H 0.739626 0.457522 0.320401 0.050 Uiso 1 1 calc R U . . .
O4 O 0.4291(2) 0.45122(16) 0.17302(11) 0.0331(6) Uani 1 1 d . . . . .
C34 C 0.3716(3) 0.4231(3) 0.10725(18) 0.0409(10) Uani 1 1 d . . . . .
H34A H 0.300500 0.448721 0.100613 0.049 Uiso 1 1 calc R U . . .
H34B H 0.357324 0.357640 0.095680 0.049 Uiso 1 1 calc R U . . .
C35 C 0.4502(4) 0.4583(3) 0.0687(2) 0.0494(12) Uani 1 1 d . . . . .
H35A H 0.412009 0.461666 0.025229 0.059 Uiso 1 1 calc R U . . .
H35B H 0.512125 0.421722 0.065206 0.059 Uiso 1 1 calc R U . . .
C36 C 0.4892(4) 0.5498(3) 0.1086(2) 0.0545(12) Uani 1 1 d . . . . .
H36A H 0.566487 0.568204 0.105477 0.065 Uiso 1 1 calc R U . . .
H36B H 0.441876 0.594093 0.094325 0.065 Uiso 1 1 calc R U . . .
C37 C 0.4804(4) 0.5411(3) 0.1762(2) 0.0535(12) Uani 1 1 d . . . . .
H37A H 0.554573 0.550636 0.203399 0.064 Uiso 1 1 calc R U . . .
H37B H 0.434585 0.585382 0.194444 0.064 Uiso 1 1 calc R U . . .
O5 O 0.4542(2) 0.47347(15) 0.31750(11) 0.0314(6) Uani 1 1 d . . . . .
C38 C 0.3988(4) 0.5516(3) 0.3150(2) 0.0455(10) Uani 1 1 d . . . . .
H38A H 0.331606 0.538336 0.281490 0.055 Uiso 1 1 calc R U . . .
H38B H 0.448079 0.598881 0.304614 0.055 Uiso 1 1 calc R U . . .
C39 C 0.3685(3) 0.5814(3) 0.37921(19) 0.0395(9) Uani 1 1 d . . . . .
H39A H 0.287673 0.571313 0.376968 0.047 Uiso 1 1 calc R U . . .
H39B H 0.393345 0.645160 0.395518 0.047 Uiso 1 1 calc R U . . .
C40 C 0.4289(3) 0.5244(3) 0.42191(19) 0.0405(10) Uani 1 1 d . . . . .
H40A H 0.467973 0.561274 0.462861 0.049 Uiso 1 1 calc R U . . .
H40B H 0.376507 0.478298 0.431147 0.049 Uiso 1 1 calc R U . . .
C41 C 0.5100(3) 0.4827(2) 0.38326(17) 0.0322(8) Uani 1 1 d . . . . .
H41A H 0.580627 0.521473 0.391209 0.039 Uiso 1 1 calc R U . . .
H41B H 0.524992 0.424198 0.393701 0.039 Uiso 1 1 calc R U . . .
O6 O 0.27483(19) 0.34978(17) 0.23442(11) 0.0316(6) Uani 1 1 d . . . . .
C42 C 0.1931(3) 0.3105(3) 0.17806(18) 0.0376(9) Uani 1 1 d . . . . .
H42A H 0.217872 0.256683 0.154633 0.045 Uiso 1 1 calc R U . . .
H42B H 0.180912 0.353235 0.148914 0.045 Uiso 1 1 calc R U . . .
C43 C 0.0872(3) 0.2871(3) 0.2026(2) 0.0501(11) Uani 1 1 d . . . . .
H43A H 0.036627 0.333485 0.199334 0.060 Uiso 1 1 calc R U . . .
H43B H 0.048515 0.229455 0.178333 0.060 Uiso 1 1 calc R U . . .
C44 C 0.1281(4) 0.2821(3) 0.2714(2) 0.0482(11) Uani 1 1 d . . . . .
H44A H 0.150019 0.222561 0.275234 0.058 Uiso 1 1 calc R U . . .
H44B H 0.070778 0.295781 0.297769 0.058 Uiso 1 1 calc R U . . .
C45 C 0.2264(3) 0.3516(3) 0.2910(2) 0.0434(10) Uani 1 1 d . . . . .
H45A H 0.202982 0.410802 0.305152 0.052 Uiso 1 1 calc R U . . .
H45B H 0.279596 0.337310 0.326288 0.052 Uiso 1 1 calc R U . . .
Mg2 Mg 0.97102(10) 0.92044(8) 0.27354(6) 0.0279(3) Uani 1 1 d D . . . .
O7 O 0.8644(2) 0.92609(15) 0.33464(12) 0.0325(6) Uani 1 1 d . . . . .
O8 O 1.0572(2) 1.03133(15) 0.32772(11) 0.0310(6) Uani 1 1 d . . . . .
C46 C 0.7967(4) 0.9538(3) 0.4320(2) 0.0455(11) Uani 1 1 d . . . . .
H46A H 0.826514 0.979545 0.476901 0.068 Uiso 1 1 calc R U . . .
H46B H 0.778928 0.889573 0.427341 0.068 Uiso 1 1 calc R U . . .
H46C H 0.729584 0.980388 0.418042 0.068 Uiso 1 1 calc R U . . .
C47 C 0.8808(3) 0.9717(2) 0.39160(18) 0.0310(8) Uani 1 1 d . . . . .
C48 C 0.9698(3) 1.0366(2) 0.41747(18) 0.0331(8) Uani 1 1 d . . . . .
H48 H 0.976280 1.063402 0.461250 0.040 Uiso 1 1 calc R U . . .
C49 C 1.0497(3) 1.0654(2) 0.38468(17) 0.0299(8) Uani 1 1 d . . . . .
C50 C 1.1343(3) 1.1429(2) 0.41761(19) 0.0386(9) Uani 1 1 d . . . . .
H50A H 1.111325 1.172484 0.456647 0.058 Uiso 1 1 calc R U . . .
H50B H 1.140219 1.184969 0.388800 0.058 Uiso 1 1 calc R U . . .
H50C H 1.206196 1.121311 0.428738 0.058 Uiso 1 1 calc R U . . .
O9 O 0.8723(2) 0.99476(17) 0.21749(12) 0.0376(6) Uani 1 1 d . . . . .
C51 C 0.8234(4) 1.0732(3) 0.2435(2) 0.0473(11) Uani 1 1 d . . . . .
H51A H 0.881064 1.123856 0.260580 0.057 Uiso 1 1 calc R U . . .
H51B H 0.784609 1.061469 0.278502 0.057 Uiso 1 1 calc R U . . .
C52 C 0.7434(5) 1.0927(4) 0.1889(3) 0.0735(17) Uani 1 1 d . . . . .
H52A H 0.668046 1.091679 0.199128 0.088 Uiso 1 1 calc R U . . .
H52B H 0.765151 1.151989 0.180114 0.088 Uiso 1 1 calc R U . . .
C53 C 0.7464(6) 1.0224(4) 0.1321(3) 0.097(2) Uani 1 1 d . . . . .
H53A H 0.683751 0.975614 0.125468 0.117 Uiso 1 1 calc R U . . .
H53B H 0.743974 1.047849 0.092846 0.117 Uiso 1 1 calc R U . . .
C54 C 0.8538(4) 0.9866(3) 0.1489(2) 0.0574(13) Uani 1 1 d . . . . .
H54A H 0.849797 0.923707 0.127667 0.069 Uiso 1 1 calc R U . . .
H54B H 0.914052 1.021123 0.135544 0.069 Uiso 1 1 calc R U . . .
O10 O 1.0791(17) 0.9146(7) 0.2086(9) 0.0287(17) Uani 0.530(7) 1 d D . P B 1
C55 C 1.1538(10) 0.9931(6) 0.2065(5) 0.043(2) Uani 0.530(7) 1 d D . P B 1
H55A H 1.220674 1.000370 0.240040 0.052 Uiso 0.530(7) 1 calc R U P B 1
H55B H 1.116236 1.047635 0.212349 0.052 Uiso 0.530(7) 1 calc R U P B 1
C56 C 1.1828(10) 0.9731(7) 0.1406(5) 0.050(2) Uani 0.530(7) 1 d D . P B 1
H56A H 1.254812 1.005173 0.139273 0.060 Uiso 0.530(7) 1 calc R U P B 1
H56B H 1.125176 0.988874 0.108204 0.060 Uiso 0.530(7) 1 calc R U P B 1
C57 C 1.1880(9) 0.8739(7) 0.1304(5) 0.051(2) Uani 0.530(7) 1 d D . P B 1
H57A H 1.258559 0.859444 0.153114 0.061 Uiso 0.530(7) 1 calc R U P B 1
H57B H 1.179419 0.847880 0.084268 0.061 Uiso 0.530(7) 1 calc R U P B 1
C58 C 1.0907(14) 0.8414(7) 0.1586(8) 0.041(2) Uani 0.530(7) 1 d D . P B 1
H58A H 1.022841 0.827222 0.125620 0.049 Uiso 0.530(7) 1 calc R U P B 1
H58B H 1.105859 0.787746 0.176544 0.049 Uiso 0.530(7) 1 calc R U P B 1
O10' O 1.0840(19) 0.9398(8) 0.2137(10) 0.0287(17) Uani 0.470(7) 1 d D . P B 5
C55' C 1.1304(13) 1.0275(7) 0.2078(6) 0.043(2) Uani 0.470(7) 1 d D . P B 5
H55C H 1.199458 1.047395 0.239253 0.052 Uiso 0.470(7) 1 calc R U P B 5
H55D H 1.077236 1.071547 0.214734 0.052 Uiso 0.470(7) 1 calc R U P B 5
C56' C 1.1533(11) 1.0161(8) 0.1400(5) 0.050(2) Uani 0.470(7) 1 d D . P B 5
H56C H 1.086439 1.020924 0.109136 0.060 Uiso 0.470(7) 1 calc R U P B 5
H56D H 1.213706 1.060184 0.136458 0.060 Uiso 0.470(7) 1 calc R U P B 5
C57' C 1.1868(11) 0.9234(9) 0.1300(6) 0.051(2) Uani 0.470(7) 1 d D . P B 5
H57C H 1.264689 0.922813 0.150150 0.061 Uiso 0.470(7) 1 calc R U P B 5
H57D H 1.177388 0.897440 0.083857 0.061 Uiso 0.470(7) 1 calc R U P B 5
C58' C 1.1085(17) 0.8732(8) 0.1625(9) 0.041(2) Uani 0.470(7) 1 d D . P B 5
H58C H 1.040179 0.847184 0.132022 0.049 Uiso 0.470(7) 1 calc R U P B 5
H58D H 1.144001 0.825125 0.180062 0.049 Uiso 0.470(7) 1 calc R U P B 5
O11 O 0.8820(2) 0.80556(16) 0.21378(13) 0.0365(6) Uani 0.652(10) 1 d D . P B 1
C59 C 0.9113(15) 0.7155(6) 0.199(2) 0.0496(14) Uani 0.652(10) 1 d D . P B 1
H59A H 0.985760 0.710780 0.222244 0.059 Uiso 0.652(10) 1 calc R U P B 1
H59B H 0.910392 0.697618 0.152323 0.059 Uiso 0.652(10) 1 calc R U P B 1
C60 C 0.8237(12) 0.6576(8) 0.2200(10) 0.068(3) Uani 0.652(10) 1 d D . P B 1
H60A H 0.793262 0.605548 0.186023 0.081 Uiso 0.652(10) 1 calc R U P B 1
H60B H 0.854651 0.636645 0.259376 0.081 Uiso 0.652(10) 1 calc R U P B 1
C61 C 0.7367(7) 0.7180(5) 0.2324(5) 0.071(2) Uani 0.652(10) 1 d D . P B 1
H61A H 0.739182 0.737130 0.278904 0.085 Uiso 0.652(10) 1 calc R U P B 1
H61B H 0.662164 0.687818 0.212631 0.085 Uiso 0.652(10) 1 calc R U P B 1
C62 C 0.7640(7) 0.7967(8) 0.2019(15) 0.0583(14) Uani 0.652(10) 1 d D . P B 1
H62A H 0.733887 0.784355 0.155454 0.070 Uiso 0.652(10) 1 calc R U P B 1
H62B H 0.735428 0.850639 0.222503 0.070 Uiso 0.652(10) 1 calc R U P B 1
O11' O 0.8820(2) 0.80556(16) 0.21378(13) 0.0365(6) Uani 0.348(10) 1 d D . P B 5
C59' C 0.917(3) 0.7182(11) 0.197(4) 0.0496(14) Uani 0.348(10) 1 d D . P B 5
H59C H 0.986341 0.712847 0.225719 0.059 Uiso 0.348(10) 1 calc R U P B 5
H59D H 0.928127 0.706489 0.152494 0.059 Uiso 0.348(10) 1 calc R U P B 5
C60' C 0.824(2) 0.6533(14) 0.207(2) 0.068(3) Uani 0.348(10) 1 d D . P B 5
H60C H 0.821468 0.594580 0.178919 0.081 Uiso 0.348(10) 1 calc R U P B 5
H60D H 0.831167 0.645987 0.251853 0.081 Uiso 0.348(10) 1 calc R U P B 5
C61' C 0.7225(13) 0.6980(10) 0.1872(10) 0.071(2) Uani 0.348(10) 1 d D . P B 5
H61C H 0.664077 0.684612 0.211753 0.085 Uiso 0.348(10) 1 calc R U P B 5
H61D H 0.692911 0.678682 0.140962 0.085 Uiso 0.348(10) 1 calc R U P B 5
C62' C 0.7641(11) 0.7961(13) 0.203(3) 0.0583(14) Uani 0.348(10) 1 d D . P B 5
H62C H 0.735208 0.825000 0.167197 0.070 Uiso 0.348(10) 1 calc R U P B 5
H62D H 0.737926 0.824887 0.241846 0.070 Uiso 0.348(10) 1 calc R U P B 5
O12 O 1.0644(2) 0.83626(16) 0.32197(12) 0.0359(6) Uani 1 1 d . . . . .
C63 C 1.1811(4) 0.8558(3) 0.3481(2) 0.0495(11) Uani 1 1 d . . . . .
H63A H 1.200482 0.920209 0.364740 0.059 Uiso 1 1 calc R U . . .
H63B H 1.225824 0.836768 0.314975 0.059 Uiso 1 1 calc R U . . .
C64 C 1.2012(5) 0.8041(4) 0.4017(3) 0.0858(19) Uani 1 1 d . . . . .
H64A H 1.229457 0.747194 0.386804 0.103 Uiso 1 1 calc R U . . .
H64B H 1.255183 0.838715 0.438373 0.103 Uiso 1 1 calc R U . . .
C65 C 1.0897(5) 0.7884(3) 0.4204(2) 0.0618(14) Uani 1 1 d . . . . .
H65A H 1.084271 0.735450 0.440417 0.074 Uiso 1 1 calc R U . . .
H65B H 1.072874 0.840539 0.449648 0.074 Uiso 1 1 calc R U . . .
C66 C 1.0169(4) 0.7740(3) 0.3565(2) 0.0514(12) Uani 1 1 d . . . . .
H66A H 1.015281 0.712204 0.333538 0.062 Uiso 1 1 calc R U . . .
H66B H 0.940538 0.785625 0.361117 0.062 Uiso 1 1 calc R U . . .
O13 O 0.4608(4) 0.8172(3) 0.2115(2) 0.1101(16) Uani 1 1 d . . . . .
C67 C 0.4681(5) 0.8021(4) 0.2779(3) 0.0776(17) Uani 1 1 d . . . . .
H67A H 0.528047 0.764960 0.288099 0.093 Uiso 1 1 calc R U . . .
H67B H 0.397704 0.771473 0.283407 0.093 Uiso 1 1 calc R U . . .
C68 C 0.4918(5) 0.8916(4) 0.3212(3) 0.0839(19) Uani 1 1 d . . . . .
H68A H 0.530883 0.887895 0.364334 0.101 Uiso 1 1 calc R U . . .
H68B H 0.423394 0.920057 0.325020 0.101 Uiso 1 1 calc R U . . .
C69 C 0.5648(5) 0.9398(4) 0.2857(3) 0.0697(15) Uani 1 1 d . . . . .
H69A H 0.563617 1.004719 0.297370 0.084 Uiso 1 1 calc R U . . .
H69B H 0.641906 0.925750 0.295285 0.084 Uiso 1 1 calc R U . . .
C70 C 0.5176(5) 0.9074(3) 0.2182(3) 0.0715(16) Uani 1 1 d . . . . .
H70A H 0.576723 0.905900 0.192157 0.086 Uiso 1 1 calc R U . . .
H70B H 0.464389 0.947397 0.203130 0.086 Uiso 1 1 calc R U . . .
O14 O 0.5049(5) 0.8692(3) 0.0448(3) 0.136(2) Uani 1 1 d D . . . .
C71 C 0.3944(5) 0.8909(3) 0.0128(3) 0.081(2) Uani 1 1 d D . . . .
H71A H 0.355660 0.923713 0.044709 0.097 Uiso 1 1 calc R U . . .
H71B H 0.404265 0.927235 -0.019873 0.097 Uiso 1 1 calc R U . . .
C72 C 0.3335(5) 0.8061(3) -0.0164(3) 0.0715(16) Uani 1 1 d D . . . .
H72A H 0.337809 0.791630 -0.062417 0.086 Uiso 1 1 calc R U . . .
H72B H 0.254925 0.806202 -0.011940 0.086 Uiso 1 1 calc R U . . .
C73 C 0.3867(5) 0.7415(4) 0.0185(3) 0.093(2) Uani 1 1 d D . . . .
H73A H 0.352456 0.735878 0.056256 0.112 Uiso 1 1 calc R U . . .
H73B H 0.378311 0.682422 -0.009752 0.112 Uiso 1 1 calc R U . . .
C74 C 0.4995(5) 0.7738(4) 0.0378(4) 0.101(2) Uani 1 1 d D . . . .
H74A H 0.542563 0.749275 0.005147 0.122 Uiso 1 1 calc R U . . .
H74B H 0.529652 0.757077 0.078903 0.122 Uiso 1 1 calc R U . . .
O15 O 0.6253(7) 1.0446(5) 0.5295(4) 0.077(2) Uani 0.5 1 d D . P C -1
C75 C 0.541(4) 1.061(4) 0.478(2) 0.078(5) Uani 0.5 1 d D . P C -1
H75A H 0.563855 1.038850 0.436573 0.093 Uiso 0.5 1 calc R U P C -1
H75B H 0.539887 1.125967 0.482032 0.093 Uiso 0.5 1 calc R U P C -1
C76 C 0.428(4) 1.021(2) 0.476(3) 0.082(6) Uani 0.5 1 d D . P C -1
H76A H 0.387959 1.001759 0.431197 0.098 Uiso 0.5 1 calc R U P C -1
H76B H 0.385802 1.061312 0.500597 0.098 Uiso 0.5 1 calc R U P C -1
C77 C 0.457(4) 0.938(4) 0.509(2) 0.078(5) Uani 0.5 1 d D . P C -1
H77A H 0.422565 0.938636 0.547091 0.093 Uiso 0.5 1 calc R U P C -1
H77B H 0.433192 0.881442 0.478547 0.093 Uiso 0.5 1 calc R U P C -1
C78 C 0.578(4) 0.954(2) 0.526(3) 0.082(6) Uani 0.5 1 d D . P C -1
H78A H 0.600631 0.937041 0.568369 0.098 Uiso 0.5 1 calc R U P C -1
H78B H 0.610309 0.913836 0.494472 0.098 Uiso 0.5 1 calc R U P C -1

loop_
_atom_site_aniso_label
_atom_site_aniso_U_11
_atom_site_aniso_U_22
_atom_site_aniso_U_33
_atom_site_aniso_U_23
_atom_site_aniso_U_13
_atom_site_aniso_U_12
Fe1 0.0321(3) 0.0340(3) 0.0188(3) 0.0017(2) 0.0027(2) -0.0035(2)
Br1 0.0339(2) 0.0511(2) 0.0269(2) 0.00287(17) 0.00871(16) -0.00685(17)
F1 0.115(3) 0.0420(16) 0.0604(18) 0.0208(13) 0.0060(17) 0.0063(15)
F2 0.0705(18) 0.0552(16) 0.0267(12) -0.0138(11) -0.0107(12) 0.0150(13)
C1 0.043(2) 0.039(2) 0.0156(17) 0.0014(15) -0.0029(16) -0.0015(17)
C2 0.050(3) 0.038(2) 0.0207(19) 0.0002(16) -0.0030(17) -0.0047(18)
C3 0.055(3) 0.046(3) 0.027(2) 0.0035(18) -0.0057(19) 0.009(2)
C4 0.073(3) 0.040(2) 0.029(2) 0.0108(18) -0.002(2) 0.001(2)
C5 0.063(3) 0.051(3) 0.033(2) 0.014(2) 0.004(2) -0.007(2)
C6 0.049(3) 0.053(3) 0.028(2) 0.0067(19) -0.0008(19) -0.008(2)
C7 0.032(2) 0.040(2) 0.0204(18) 0.0025(15) 0.0021(15) -0.0029(16)
C8 0.038(2) 0.038(2) 0.029(2) -0.0010(16) 0.0078(17) -0.0029(17)
C9 0.028(2) 0.036(2) 0.040(2) -0.0096(17) 0.0032(17) 0.0030(16)
C10 0.038(2) 0.042(2) 0.0233(19) -0.0057(16) -0.0022(17) 0.0158(18)
C11 0.042(2) 0.048(2) 0.0218(19) 0.0057(17) 0.0050(17) 0.0191(19)
C12 0.033(2) 0.037(2) 0.0264(19) 0.0057(16) 0.0028(16) 0.0043(16)
Fe2 0.0277(3) 0.0230(2) 0.0198(2) 0.00006(19) 0.0059(2) 0.00249(19)
Br2 0.0477(2) 0.0396(2) 0.02536(19) 0.00342(16) 0.01712(17) 0.00458(17)
F4 0.0521(16) 0.0367(14) 0.079(2) -0.0060(13) 0.0011(14) -0.0158(11)
C13 0.0272(13) 0.0212(12) 0.032(2) -0.0089(13) 0.0109(13) -0.0032(9)
C14 0.0314(17) 0.023(2) 0.036(3) -0.0056(17) 0.0071(17) 0.0002(15)
C15 0.036(3) 0.027(3) 0.035(5) 0.000(3) 0.005(3) 0.002(2)
C16 0.0272(13) 0.0212(12) 0.032(2) -0.0089(13) 0.0109(13) -0.0032(9)
F3 0.0494(19) 0.0486(18) 0.086(5) -0.010(3) 0.003(3) 0.0237(15)
C17 0.042(3) 0.029(3) 0.045(6) 0.009(3) 0.004(4) 0.004(2)
C18 0.0307(18) 0.0229(17) 0.039(3) -0.0102(19) 0.0150(19) -0.0024(15)
C13' 0.0272(13) 0.0212(12) 0.032(2) -0.0089(13) 0.0109(13) -0.0032(9)
C14' 0.0314(17) 0.023(2) 0.036(3) -0.0056(17) 0.0071(17) 0.0002(15)
C15' 0.036(3) 0.027(3) 0.035(5) 0.000(3) 0.005(3) 0.002(2)
C16' 0.0272(13) 0.0212(12) 0.032(2) -0.0089(13) 0.0109(13) -0.0032(9)
F3' 0.0494(19) 0.0486(18) 0.086(5) -0.010(3) 0.003(3) 0.0237(15)
C17' 0.042(3) 0.029(3) 0.045(6) 0.009(3) 0.004(4) 0.004(2)
C18' 0.0307(18) 0.0229(17) 0.039(3) -0.0102(19) 0.0150(19) -0.0024(15)
C19 0.034(2) 0.0262(18) 0.0200(17) 0.0012(14) 0.0040(15) 0.0013(14)
C20 0.034(2) 0.0304(19) 0.0280(19) 0.0054(15) 0.0082(16) 0.0069(15)
C21 0.031(2) 0.036(2) 0.036(2) 0.0105(17) 0.0052(17) -0.0022(16)
C22 0.043(2) 0.0252(19) 0.039(2) 0.0047(17) -0.0072(19) -0.0066(16)
C23 0.044(2) 0.0250(19) 0.029(2) 0.0006(15) 0.0006(17) 0.0029(16)
C24 0.033(2) 0.0283(19) 0.0237(18) 0.0008(14) 0.0034(15) 0.0037(15)
Mg1 0.0247(6) 0.0286(6) 0.0185(6) 0.0026(5) 0.0014(5) 0.0037(5)
O1 0.0340(14) 0.0256(13) 0.0215(12) 0.0041(10) 0.0025(10) 0.0067(10)
O2 0.0294(11) 0.0347(11) 0.0256(11) 0.0007(9) 0.0075(9) 0.0046(9)
C25 0.051(3) 0.031(2) 0.037(2) 0.0114(17) 0.0144(19) 0.0107(17)
C26 0.0243(19) 0.032(2) 0.0292(19) 0.0057(15) 0.0059(15) 0.0062(14)
C27 0.038(2) 0.0271(19) 0.040(2) -0.0005(16) 0.0135(18) 0.0046(15)
C28 0.0294(11) 0.0347(11) 0.0256(11) 0.0007(9) 0.0075(9) 0.0046(9)
C29 0.065(3) 0.040(2) 0.036(2) -0.0087(18) 0.022(2) -0.004(2)
O3 0.0239(14) 0.0628(18) 0.0291(14) 0.0096(13) 0.0016(11) 0.0037(12)
C30 0.036(3) 0.115(4) 0.041(3) 0.030(3) 0.009(2) 0.002(3)
C31 0.031(2) 0.069(3) 0.051(3) 0.019(2) 0.009(2) 0.008(2)
C32 0.037(2) 0.045(2) 0.042(2) 0.0066(19) 0.0005(19) 0.0093(18)
C33 0.032(2) 0.058(3) 0.030(2) 0.0047(19) -0.0017(17) 0.0024(19)
O4 0.0378(15) 0.0372(15) 0.0220(13) 0.0089(11) -0.0006(11) -0.0062(11)
C34 0.033(2) 0.059(3) 0.028(2) 0.0140(19) -0.0041(17) -0.0025(19)
C35 0.039(2) 0.080(3) 0.029(2) 0.022(2) 0.0000(19) -0.007(2)
C36 0.043(3) 0.071(3) 0.058(3) 0.039(3) 0.008(2) 0.005(2)
C37 0.065(3) 0.045(3) 0.051(3) 0.018(2) 0.004(2) -0.004(2)
O5 0.0448(16) 0.0278(13) 0.0195(12) 0.0014(10) 0.0018(11) 0.0062(11)
C38 0.063(3) 0.036(2) 0.038(2) 0.0075(18) 0.007(2) 0.014(2)
C39 0.038(2) 0.041(2) 0.037(2) -0.0040(18) 0.0083(18) 0.0086(17)
C40 0.035(2) 0.053(3) 0.029(2) -0.0009(18) 0.0049(17) 0.0002(18)
C41 0.031(2) 0.036(2) 0.0258(19) 0.0000(16) -0.0005(16) -0.0003(15)
O6 0.0247(13) 0.0479(16) 0.0198(12) 0.0020(11) 0.0029(10) 0.0023(11)
C42 0.029(2) 0.049(2) 0.031(2) 0.0004(18) 0.0034(17) -0.0005(17)
C43 0.029(2) 0.063(3) 0.062(3) 0.025(2) 0.006(2) -0.002(2)
C44 0.061(3) 0.044(2) 0.043(3) 0.007(2) 0.024(2) -0.007(2)
C45 0.039(2) 0.055(3) 0.039(2) 0.009(2) 0.0154(19) 0.0067(19)
Mg2 0.0300(7) 0.0282(6) 0.0248(6) 0.0026(5) 0.0046(5) 0.0049(5)
O7 0.0345(15) 0.0267(13) 0.0343(15) -0.0008(11) 0.0085(12) 0.0003(10)
O8 0.0368(15) 0.0291(13) 0.0267(14) 0.0046(11) 0.0066(11) -0.0002(11)
C46 0.047(3) 0.049(3) 0.043(2) 0.003(2) 0.022(2) 0.001(2)
C47 0.034(2) 0.0251(19) 0.036(2) 0.0062(16) 0.0107(17) 0.0058(15)
C48 0.041(2) 0.0276(19) 0.030(2) -0.0003(15) 0.0104(17) 0.0032(16)
C49 0.037(2) 0.0226(18) 0.030(2) 0.0061(15) 0.0023(16) 0.0044(15)
C50 0.044(2) 0.030(2) 0.039(2) 0.0045(17) 0.0062(19) -0.0028(17)
O9 0.0480(17) 0.0338(15) 0.0290(14) 0.0027(11) -0.0009(12) 0.0149(12)
C51 0.060(3) 0.036(2) 0.044(3) 0.0021(19) 0.003(2) 0.019(2)
C52 0.084(4) 0.061(3) 0.064(3) -0.002(3) -0.023(3) 0.041(3)
C53 0.117(5) 0.081(4) 0.070(4) -0.012(3) -0.046(4) 0.057(4)
C54 0.074(3) 0.054(3) 0.037(3) 0.000(2) -0.012(2) 0.025(2)
O10 0.040(2) 0.018(6) 0.025(3) -0.005(4) 0.008(2) -0.002(5)
C55 0.050(5) 0.039(6) 0.043(3) 0.008(4) 0.016(3) -0.002(4)
C56 0.056(6) 0.060(8) 0.041(3) 0.017(5) 0.021(4) 0.006(4)
C57 0.053(4) 0.062(7) 0.045(3) 0.008(6) 0.028(3) 0.008(6)
C58 0.049(6) 0.034(7) 0.039(3) -0.006(6) 0.016(4) 0.005(6)
O10' 0.040(2) 0.018(6) 0.025(3) -0.005(4) 0.008(2) -0.002(5)
C55' 0.050(5) 0.039(6) 0.043(3) 0.008(4) 0.016(3) -0.002(4)
C56' 0.056(6) 0.060(8) 0.041(3) 0.017(5) 0.021(4) 0.006(4)
C57' 0.053(4) 0.062(7) 0.045(3) 0.008(6) 0.028(3) 0.008(6)
C58' 0.049(6) 0.034(7) 0.039(3) -0.006(6) 0.016(4) 0.005(6)
O11 0.0370(16) 0.0266(13) 0.0412(16) -0.0032(11) 0.0029(12) 0.0063(11)
C59 0.075(4) 0.036(2) 0.035(3) -0.006(2) 0.005(3) 0.023(2)
C60 0.137(6) 0.033(3) 0.021(10) -0.010(4) 0.004(4) -0.011(3)
C61 0.078(5) 0.052(4) 0.071(6) -0.011(4) 0.021(5) -0.022(4)
C62 0.041(3) 0.047(3) 0.076(4) -0.013(2) 0.009(2) -0.005(2)
O11' 0.0370(16) 0.0266(13) 0.0412(16) -0.0032(11) 0.0029(12) 0.0063(11)
C59' 0.075(4) 0.036(2) 0.035(3) -0.006(2) 0.005(3) 0.023(2)
C60' 0.137(6) 0.033(3) 0.021(10) -0.010(4) 0.004(4) -0.011(3)
C61' 0.078(5) 0.052(4) 0.071(6) -0.011(4) 0.021(5) -0.022(4)
C62' 0.041(3) 0.047(3) 0.076(4) -0.013(2) 0.009(2) -0.005(2)
O12 0.0385(16) 0.0346(14) 0.0335(15) 0.0062(11) 0.0005(12) 0.0104(11)
C63 0.041(3) 0.052(3) 0.054(3) 0.008(2) 0.000(2) 0.019(2)
C64 0.077(4) 0.107(5) 0.070(4) 0.035(4) -0.026(3) 0.028(4)
C65 0.109(5) 0.044(3) 0.030(2) 0.002(2) 0.007(3) 0.017(3)
C66 0.065(3) 0.039(2) 0.052(3) 0.021(2) 0.002(2) 0.006(2)
O13 0.123(4) 0.092(4) 0.101(4) 0.013(3) -0.019(3) 0.016(3)
C67 0.080(4) 0.069(4) 0.080(4) 0.011(3) 0.004(3) 0.013(3)
C68 0.066(4) 0.075(4) 0.102(5) -0.013(3) 0.027(4) -0.008(3)
C69 0.063(4) 0.060(3) 0.082(4) 0.000(3) 0.014(3) 0.012(3)
C70 0.102(5) 0.053(3) 0.066(4) 0.023(3) 0.015(3) 0.026(3)
O14 0.175(6) 0.107(4) 0.101(4) -0.010(3) 0.026(4) -0.075(4)
C71 0.090(5) 0.044(3) 0.111(5) -0.016(3) 0.061(4) -0.004(3)
C72 0.084(4) 0.067(4) 0.061(3) -0.001(3) 0.029(3) -0.005(3)
C73 0.101(5) 0.053(4) 0.109(5) 0.012(3) -0.016(4) -0.016(3)
C74 0.082(5) 0.065(4) 0.147(7) -0.004(4) 0.030(5) -0.017(3)
O15 0.083(6) 0.074(5) 0.073(5) 0.024(4) 0.004(4) 0.002(4)
C75 0.076(5) 0.074(4) 0.083(15) 0.015(9) 0.005(9) 0.032(4)
C76 0.113(8) 0.046(17) 0.090(6) 0.021(13) 0.041(5) -0.027(13)
C77 0.076(5) 0.074(4) 0.083(15) 0.015(9) 0.005(9) 0.032(4)
C78 0.113(8) 0.046(17) 0.090(6) 0.021(13) 0.041(5) -0.027(13)

loop_
_atom_type_symbol
_atom_type_description
_atom_type_scat_dispersion_real
_atom_type_scat_dispersion_imag
_atom_type_scat_source
C C 0.0033 0.0016 'International Tables Vol C Tables 4.2.6.8 and 6.1.1.4'
H H 0.0000 0.0000 'International Tables Vol C Tables 4.2.6.8 and 6.1.1.4'
O O 0.0106 0.0060 'International Tables Vol C Tables 4.2.6.8 and 6.1.1.4'
F F 0.0171 0.0103 'International Tables Vol C Tables 4.2.6.8 and 6.1.1.4'
Mg Mg 0.0486 0.0363 'International Tables Vol C Tables 4.2.6.8 and 6.1.1.4'
Fe Fe 0.3463 0.8444 'International Tables Vol C Tables 4.2.6.8 and 6.1.1.4'
Br Br -0.2901 2.4595 'International Tables Vol C Tables 4.2.6.8 and 6.1.1.4'

loop_
_geom_angle_atom_site_label_1
_geom_angle_atom_site_label_2
_geom_angle_atom_site_label_3
_geom_angle
_geom_angle_site_symmetry_1
_geom_angle_site_symmetry_3
C1 Fe1 C7 116.53(14) . .
C1 Fe1 C7 112.26(14) . 2_565
C7 Fe1 C7 107.46(11) . 2_565
C1 Fe1 Br1 110.62(11) . .
C7 Fe1 Br1 104.52(10) . .
C7 Fe1 Br1 104.51(9) 2_565 .
C1 Fe1 Fe1 134.19(12) . 2_565
C7 Fe1 Fe1 54.56(10) . 2_565
C7 Fe1 Fe1 52.90(10) 2_565 2_565
Br1 Fe1 Fe1 115.06(3) . 2_565
C6 C1 C2 115.0(4) . .
C6 C1 Fe1 124.6(3) . .
C2 C1 Fe1 120.4(3) . .
C3 C2 C1 123.1(4) . .
C3 C2 H2 118.4 . .
C1 C2 H2 118.4 . .
C4 C3 C2 118.0(4) . .
C4 C3 H3 121.0 . .
C2 C3 H3 121.0 . .
C5 C4 F1 119.4(4) . .
C5 C4 C3 122.8(4) . .
F1 C4 C3 117.8(4) . .
C4 C5 C6 118.1(4) . .
C4 C5 H5 121.0 . .
C6 C5 H5 121.0 . .
C1 C6 C5 123.0(4) . .
C1 C6 H6 118.5 . .
C5 C6 H6 118.5 . .
C8 C7 C12 115.5(3) . .
C8 C7 Fe1 115.3(3) . .
C12 C7 Fe1 119.6(3) . .
C8 C7 Fe1 115.1(3) . 2_565
C12 C7 Fe1 111.6(3) . 2_565
Fe1 C7 Fe1 72.54(11) . 2_565
C9 C8 C7 123.0(4) . .
C9 C8 H8 118.5 . .
C7 C8 H8 118.5 . .
C10 C9 C8 117.7(4) . .
C10 C9 H9 121.1 . .
C8 C9 H9 121.1 . .
C11 C10 C9 123.3(3) . .
C11 C10 F2 118.8(4) . .
C9 C10 F2 117.9(4) . .
C10 C11 C12 117.9(4) . .
C10 C11 H11 121.0 . .
C12 C11 H11 121.0 . .
C11 C12 C7 122.5(4) . .
C11 C12 H12 118.7 . .
C7 C12 H12 118.7 . .
C13 Fe2 C19 110.6(3) . .
C13' Fe2 C19 112.2(5) . .
C13 Fe2 C19 109.3(3) . 2_766
C13' Fe2 C19 111.1(5) . 2_766
C19 Fe2 C19 111.52(10) . 2_766
C13 Fe2 Br2 114.9(3) . .
C13' Fe2 Br2 111.3(5) . .
C19 Fe2 Br2 106.28(9) . .
C19 Fe2 Br2 104.07(9) 2_766 .
C13 Fe2 Fe2 127.4(3) . 2_766
C19 Fe2 Fe2 56.30(9) . 2_766
C19 Fe2 Fe2 55.22(9) 2_766 2_766
Br2 Fe2 Fe2 117.70(3) . 2_766
C18 C13 C14 118.3(6) . .
C18 C13 Fe2 125.2(7) . .
C14 C13 Fe2 116.5(6) . .
C15 C14 C13 119.9(6) . .
C15 C14 H14 120.1 . .
C13 C14 H14 120.1 . .
C16 C15 C14 118.2(6) . .
C16 C15 H15 120.9 . .
C14 C15 H15 120.9 . .
C17 C16 C15 122.8(6) . .
C17 C16 F3 116.6(6) . .
C15 C16 F3 120.6(6) . .
C16 C17 C18 115.3(6) . .
C16 C17 H17 122.4 . .
C18 C17 H17 122.4 . .
C13 C18 C17 125.5(6) . .
C13 C18 H18 117.2 . .
C17 C18 H18 117.2 . .
C18' C13' C14' 122.1(11) . .
C18' C13' Fe2 115.8(12) . .
C14' C13' Fe2 122.1(12) . .
C13' C14' C15' 120.7(12) . .
C13' C14' H14' 119.7 . .
C15' C14' H14' 119.7 . .
C16' C15' C14' 114.7(13) . .
C16' C15' H15' 122.6 . .
C14' C15' H15' 122.6 . .
C17' C16' C15' 126.9(12) . .
C17' C16' F3' 117.5(13) . .
C15' C16' F3' 115.7(13) . .
C16' C17' C18' 116.6(13) . .
C16' C17' H17' 121.7 . .
C18' C17' H17' 121.7 . .
C13' C18' C17' 119.1(12) . .
C13' C18' H18' 120.4 . .
C17' C18' H18' 120.4 . .
C20 C19 C24 115.0(3) . .
C20 C19 Fe2 115.4(2) . .
C24 C19 Fe2 118.8(2) . .
C20 C19 Fe2 120.3(2) . 2_766
C24 C19 Fe2 111.1(2) . 2_766
Fe2 C19 Fe2 68.48(10) . 2_766
C21 C20 C19 123.3(3) . .
C21 C20 H20 118.4 . .
C19 C20 H20 118.4 . .
C22 C21 C20 117.9(3) . .
C22 C21 H21 121.1 . .
C20 C21 H21 121.1 . .
C23 C22 F4 118.1(4) . .
C23 C22 C21 122.9(3) . .
F4 C22 C21 119.0(4) . .
C22 C23 C24 118.0(3) . .
C22 C23 H23 121.0 . .
C24 C23 H23 121.0 . .
C23 C24 C19 123.0(3) . .
C23 C24 H24 118.5 . .
C19 C24 H24 118.5 . .
O2 Mg1 O1 89.01(11) . .
O2 Mg1 O5 176.78(11) . .
O1 Mg1 O5 87.81(10) . .
O2 Mg1 O4 90.20(11) . .
O1 Mg1 O4 177.14(11) . .
O5 Mg1 O4 92.94(10) . .
O2 Mg1 O3 90.85(11) . .
O1 Mg1 O3 95.77(11) . .
O5 Mg1 O3 90.00(11) . .
O4 Mg1 O3 86.99(11) . .
O2 Mg1 O6 91.74(10) . .
O1 Mg1 O6 88.02(10) . .
O5 Mg1 O6 87.62(10) . .
O4 Mg1 O6 89.26(10) . .
O3 Mg1 O6 175.45(12) . .
C26 O1 Mg1 126.4(2) . .
C28 O2 Mg1 127.3(2) . .
C26 C25 H25A 109.5 . .
C26 C25 H25B 109.5 . .
H25A C25 H25B 109.5 . .
C26 C25 H25C 109.5 . .
H25A C25 H25C 109.5 . .
H25B C25 H25C 109.5 . .
O1 C26 C27 125.4(3) . .
O1 C26 C25 115.8(3) . .
C27 C26 C25 118.8(3) . .
C26 C27 C28 124.5(3) . .
C26 C27 H27 117.8 . .
C28 C27 H27 117.8 . .
O2 C28 C27 125.4(3) . .
O2 C28 C29 116.3(3) . .
C27 C28 C29 118.2(3) . .
C28 C29 H29A 109.5 . .
C28 C29 H29B 109.5 . .
H29A C29 H29B 109.5 . .
C28 C29 H29C 109.5 . .
H29A C29 H29C 109.5 . .
H29B C29 H29C 109.5 . .
C33 O3 C30 108.1(3) . .
C33 O3 Mg1 126.9(2) . .
C30 O3 Mg1 121.1(2) . .
O3 C30 C31 106.2(4) . .
O3 C30 H30A 110.5 . .
C31 C30 H30A 110.5 . .
O3 C30 H30B 110.5 . .
C31 C30 H30B 110.5 . .
H30A C30 H30B 108.7 . .
C32 C31 C30 103.8(3) . .
C32 C31 H31A 111.0 . .
C30 C31 H31A 111.0 . .
C32 C31 H31B 111.0 . .
C30 C31 H31B 111.0 . .
H31A C31 H31B 109.0 . .
C31 C32 C33 101.1(3) . .
C31 C32 H32A 111.6 . .
C33 C32 H32A 111.6 . .
C31 C32 H32B 111.6 . .
C33 C32 H32B 111.6 . .
H32A C32 H32B 109.4 . .
O3 C33 C32 105.0(3) . .
O3 C33 H33A 110.8 . .
C32 C33 H33A 110.8 . .
O3 C33 H33B 110.8 . .
C32 C33 H33B 110.8 . .
H33A C33 H33B 108.8 . .
C34 O4 C37 104.9(3) . .
C34 O4 Mg1 125.0(2) . .
C37 O4 Mg1 129.4(2) . .
O4 C34 C35 103.7(3) . .
O4 C34 H34A 111.0 . .
C35 C34 H34A 111.0 . .
O4 C34 H34B 111.0 . .
C35 C34 H34B 111.0 . .
H34A C34 H34B 109.0 . .
C34 C35 C36 101.1(4) . .
C34 C35 H35A 111.5 . .
C36 C35 H35A 111.5 . .
C34 C35 H35B 111.5 . .
C36 C35 H35B 111.5 . .
H35A C35 H35B 109.4 . .
C37 C36 C35 105.1(3) . .
C37 C36 H36A 110.7 . .
C35 C36 H36A 110.7 . .
C37 C36 H36B 110.7 . .
C35 C36 H36B 110.7 . .
H36A C36 H36B 108.8 . .
O4 C37 C36 106.8(4) . .
O4 C37 H37A 110.4 . .
C36 C37 H37A 110.4 . .
O4 C37 H37B 110.4 . .
C36 C37 H37B 110.4 . .
H37A C37 H37B 108.6 . .
C38 O5 C41 105.9(3) . .
C38 O5 Mg1 125.8(2) . .
C41 O5 Mg1 128.3(2) . .
O5 C38 C39 107.7(3) . .
O5 C38 H38A 110.2 . .
C39 C38 H38A 110.2 . .
O5 C38 H38B 110.2 . .
C39 C38 H38B 110.2 . .
H38A C38 H38B 108.5 . .
C38 C39 C40 104.4(3) . .
C38 C39 H39A 110.9 . .
C40 C39 H39A 110.9 . .
C38 C39 H39B 110.9 . .
C40 C39 H39B 110.9 . .
H39A C39 H39B 108.9 . .
C41 C40 C39 104.4(3) . .
C41 C40 H40A 110.9 . .
C39 C40 H40A 110.9 . .
C41 C40 H40B 110.9 . .
C39 C40 H40B 110.9 . .
H40A C40 H40B 108.9 . .
O5 C41 C40 103.6(3) . .
O5 C41 H41A 111.0 . .
C40 C41 H41A 111.0 . .
O5 C41 H41B 111.0 . .
C40 C41 H41B 111.0 . .
H41A C41 H41B 109.0 . .
C45 O6 C42 109.7(3) . .
C45 O6 Mg1 121.0(2) . .
C42 O6 Mg1 127.1(2) . .
O6 C42 C43 106.0(3) . .
O6 C42 H42A 110.5 . .
C43 C42 H42A 110.5 . .
O6 C42 H42B 110.5 . .
C43 C42 H42B 110.5 . .
H42A C42 H42B 108.7 . .
C44 C43 C42 103.3(3) . .
C44 C43 H43A 111.1 . .
C42 C43 H43A 111.1 . .
C44 C43 H43B 111.1 . .
C42 C43 H43B 111.1 . .
H43A C43 H43B 109.1 . .
C43 C44 C45 103.4(3) . .
C43 C44 H44A 111.1 . .
C45 C44 H44A 111.1 . .
C43 C44 H44B 111.1 . .
C45 C44 H44B 111.1 . .
H44A C44 H44B 109.0 . .
O6 C45 C44 104.9(3) . .
O6 C45 H45A 110.8 . .
C44 C45 H45A 110.8 . .
O6 C45 H45B 110.8 . .
C44 C45 H45B 110.8 . .
H45A C45 H45B 108.8 . .
O7 Mg2 O8 89.01(11) . .
O7 Mg2 O10 178.9(7) . .
O8 Mg2 O10 91.6(4) . .
O7 Mg2 O10' 169.5(4) . .
O8 Mg2 O10' 82.4(5) . .
O7 Mg2 O12 91.83(11) . .
O8 Mg2 O12 93.53(11) . .
O10 Mg2 O12 89.1(6) . .
O10' Mg2 O12 94.6(7) . .
O7 Mg2 O11' 92.66(11) . .
O8 Mg2 O11' 177.97(12) . .
O10' Mg2 O11' 95.8(5) . .
O12 Mg2 O11' 87.57(11) . .
O7 Mg2 O11 92.66(11) . .
O8 Mg2 O11 177.97(12) . .
O10 Mg2 O11 86.7(4) . .
O12 Mg2 O11 87.57(11) . .
O7 Mg2 O9 90.09(12) . .
O8 Mg2 O9 91.62(11) . .
O10 Mg2 O9 88.9(7) . .
O10' Mg2 O9 84.2(8) . .
O12 Mg2 O9 174.54(11) . .
O11' Mg2 O9 87.23(11) . .
O11 Mg2 O9 87.23(11) . .
C47 O7 Mg2 126.4(2) . .
C49 O8 Mg2 127.1(2) . .
C47 C46 H46A 109.5 . .
C47 C46 H46B 109.5 . .
H46A C46 H46B 109.5 . .
C47 C46 H46C 109.5 . .
H46A C46 H46C 109.5 . .
H46B C46 H46C 109.5 . .
O7 C47 C48 124.5(3) . .
O7 C47 C46 116.5(3) . .
C48 C47 C46 118.9(3) . .
C49 C48 C47 125.7(3) . .
C49 C48 H48 117.2 . .
C47 C48 H48 117.2 . .
O8 C49 C48 124.5(3) . .
O8 C49 C50 116.3(3) . .
C48 C49 C50 119.2(3) . .
C49 C50 H50A 109.5 . .
C49 C50 H50B 109.5 . .
H50A C50 H50B 109.5 . .
C49 C50 H50C 109.5 . .
H50A C50 H50C 109.5 . .
H50B C50 H50C 109.5 . .
C54 O9 C51 107.4(3) . .
C54 O9 Mg2 127.6(2) . .
C51 O9 Mg2 124.4(2) . .
O9 C51 C52 105.9(3) . .
O9 C51 H51A 110.6 . .
C52 C51 H51A 110.6 . .
O9 C51 H51B 110.6 . .
C52 C51 H51B 110.6 . .
H51A C51 H51B 108.7 . .
C53 C52 C51 106.9(4) . .
C53 C52 H52A 110.3 . .
C51 C52 H52A 110.3 . .
C53 C52 H52B 110.3 . .
C51 C52 H52B 110.3 . .
H52A C52 H52B 108.6 . .
C54 C53 C52 103.7(4) . .
C54 C53 H53A 111.0 . .
C52 C53 H53A 111.0 . .
C54 C53 H53B 111.0 . .
C52 C53 H53B 111.0 . .
H53A C53 H53B 109.0 . .
O9 C54 C53 105.4(4) . .
O9 C54 H54A 110.7 . .
C53 C54 H54A 110.7 . .
O9 C54 H54B 110.7 . .
C53 C54 H54B 110.7 . .
H54A C54 H54B 108.8 . .
C58 O10 C55 110.1(7) . .
C58 O10 Mg2 128.8(7) . .
C55 O10 Mg2 121.0(6) . .
O10 C55 C56 103.6(8) . .
O10 C55 H55A 111.0 . .
C56 C55 H55A 111.0 . .
O10 C55 H55B 111.0 . .
C56 C55 H55B 111.0 . .
H55A C55 H55B 109.0 . .
C55 C56 C57 102.4(7) . .
C55 C56 H56A 111.3 . .
C57 C56 H56A 111.3 . .
C55 C56 H56B 111.3 . .
C57 C56 H56B 111.3 . .
H56A C56 H56B 109.2 . .
C56 C57 C58 102.7(8) . .
C56 C57 H57A 111.2 . .
C58 C57 H57A 111.2 . .
C56 C57 H57B 111.2 . .
C58 C57 H57B 111.2 . .
H57A C57 H57B 109.1 . .
O10 C58 C57 104.7(7) . .
O10 C58 H58A 110.8 . .
C57 C58 H58A 110.8 . .
O10 C58 H58B 110.8 . .
C57 C58 H58B 110.8 . .
H58A C58 H58B 108.9 . .
C58' O10' C55' 109.5(8) . .
C58' O10' Mg2 126.0(8) . .
C55' O10' Mg2 123.2(8) . .
O10' C55' C56' 105.0(9) . .
O10' C55' H55C 110.8 . .
C56' C55' H55C 110.8 . .
O10' C55' H55D 110.8 . .
C56' C55' H55D 110.8 . .
H55C C55' H55D 108.8 . .
C57' C56' C55' 101.5(8) . .
C57' C56' H56C 111.5 . .
C55' C56' H56C 111.5 . .
C57' C56' H56D 111.5 . .
C55' C56' H56D 111.5 . .
H56C C56' H56D 109.3 . .
C56' C57' C58' 103.5(9) . .
C56' C57' H57C 111.1 . .
C58' C57' H57C 111.1 . .
C56' C57' H57D 111.1 . .
C58' C57' H57D 111.1 . .
H57C C57' H57D 109.0 . .
O10' C58' C57' 104.8(8) . .
O10' C58' H58C 110.8 . .
C57' C58' H58C 110.8 . .
O10' C58' H58D 110.8 . .
C57' C58' H58D 110.8 . .
H58C C58' H58D 108.9 . .
C62 O11 C59 105.0(9) . .
C62 O11 Mg2 119.9(9) . .
C59 O11 Mg2 131.0(14) . .
O11 C59 C60 105.3(10) . .
O11 C59 H59A 110.7 . .
C60 C59 H59A 110.7 . .
O11 C59 H59B 110.7 . .
C60 C59 H59B 110.7 . .
H59A C59 H59B 108.8 . .
C61 C60 C59 103.8(7) . .
C61 C60 H60A 111.0 . .
C59 C60 H60A 111.0 . .
C61 C60 H60B 111.0 . .
C59 C60 H60B 111.0 . .
H60A C60 H60B 109.0 . .
C60 C61 C62 105.0(9) . .
C60 C61 H61A 110.7 . .
C62 C61 H61A 110.7 . .
C60 C61 H61B 110.7 . .
C62 C61 H61B 110.7 . .
H61A C61 H61B 108.8 . .
O11 C62 C61 101.9(9) . .
O11 C62 H62A 111.4 . .
C61 C62 H62A 111.4 . .
O11 C62 H62B 111.4 . .
C61 C62 H62B 111.4 . .
H62A C62 H62B 109.2 . .
C62' O11' C59' 107.5(15) . .
C62' O11' Mg2 119.7(15) . .
C59' O11' Mg2 129(2) . .
O11' C59' C60' 106.0(15) . .
O11' C59' H59C 110.5 . .
C60' C59' H59C 110.5 . .
O11' C59' H59D 110.5 . .
C60' C59' H59D 110.5 . .
H59C C59' H59D 108.7 . .
C61' C60' C59' 102.3(16) . .
C61' C60' H60C 111.3 . .
C59' C60' H60C 111.3 . .
C61' C60' H60D 111.3 . .
C59' C60' H60D 111.3 . .
H60C C60' H60D 109.2 . .
C60' C61' C62' 103.9(12) . .
C60' C61' H61C 111.0 . .
C62' C61' H61C 111.0 . .
C60' C61' H61D 111.0 . .
C62' C61' H61D 111.0 . .
H61C C61' H61D 109.0 . .
O11' C62' C61' 108.8(11) . .
O11' C62' H62C 109.9 . .
C61' C62' H62C 109.9 . .
O11' C62' H62D 109.9 . .
C61' C62' H62D 109.9 . .
H62C C62' H62D 108.3 . .
C63 O12 C66 108.1(3) . .
C63 O12 Mg2 124.0(2) . .
C66 O12 Mg2 123.2(3) . .
O12 C63 C64 105.3(4) . .
O12 C63 H63A 110.7 . .
C64 C63 H63A 110.7 . .
O12 C63 H63B 110.7 . .
C64 C63 H63B 110.7 . .
H63A C63 H63B 108.8 . .
C65 C64 C63 104.8(4) . .
C65 C64 H64A 110.8 . .
C63 C64 H64A 110.8 . .
C65 C64 H64B 110.8 . .
C63 C64 H64B 110.8 . .
H64A C64 H64B 108.9 . .
C66 C65 C64 100.4(4) . .
C66 C65 H65A 111.7 . .
C64 C65 H65A 111.7 . .
C66 C65 H65B 111.7 . .
C64 C65 H65B 111.7 . .
H65A C65 H65B 109.5 . .
O12 C66 C65 105.7(4) . .
O12 C66 H66A 110.6 . .
C65 C66 H66A 110.6 . .
O12 C66 H66B 110.6 . .
C65 C66 H66B 110.6 . .
H66A C66 H66B 108.7 . .
C70 O13 C67 104.7(4) . .
O13 C67 C68 107.0(5) . .
O13 C67 H67A 110.3 . .
C68 C67 H67A 110.3 . .
O13 C67 H67B 110.3 . .
C68 C67 H67B 110.3 . .
H67A C67 H67B 108.6 . .
C67 C68 C69 100.8(5) . .
C67 C68 H68A 111.6 . .
C69 C68 H68A 111.6 . .
C67 C68 H68B 111.6 . .
C69 C68 H68B 111.6 . .
H68A C68 H68B 109.4 . .
C70 C69 C68 104.5(5) . .
C70 C69 H69A 110.9 . .
C68 C69 H69A 110.9 . .
C70 C69 H69B 110.9 . .
C68 C69 H69B 110.9 . .
H69A C69 H69B 108.9 . .
C69 C70 O13 108.3(5) . .
C69 C70 H70A 110.0 . .
O13 C70 H70A 110.0 . .
C69 C70 H70B 110.0 . .
O13 C70 H70B 110.0 . .
H70A C70 H70B 108.4 . .
C74 O14 C71 107.6(5) . .
C72 C71 O14 104.9(5) . .
C72 C71 H71A 110.8 . .
O14 C71 H71A 110.8 . .
C72 C71 H71B 110.8 . .
O14 C71 H71B 110.8 . .
H71A C71 H71B 108.8 . .
C71 C72 C73 105.3(5) . .
C71 C72 H72A 110.7 . .
C73 C72 H72A 110.7 . .
C71 C72 H72B 110.7 . .
C73 C72 H72B 110.7 . .
H72A C72 H72B 108.8 . .
C74 C73 C72 106.9(5) . .
C74 C73 H73A 110.3 . .
C72 C73 H73A 110.3 . .
C74 C73 H73B 110.3 . .
C72 C73 H73B 110.3 . .
H73A C73 H73B 108.6 . .
C73 C74 O14 106.1(6) . .
C73 C74 H74A 110.5 . .
O14 C74 H74A 110.5 . .
C73 C74 H74B 110.5 . .
O14 C74 H74B 110.5 . .
H74A C74 H74B 108.7 . .
C78 O15 C75 94(4) . .
O15 C75 C76 116(4) . .
O15 C75 H75A 108.3 . .
C76 C75 H75A 108.3 . .
O15 C75 H75B 108.3 . .
C76 C75 H75B 108.3 . .
H75A C75 H75B 107.4 . .
C75 C76 C77 99(3) . .
C75 C76 H76A 112.0 . .
C77 C76 H76A 112.0 . .
C75 C76 H76B 112.0 . .
C77 C76 H76B 112.0 . .
H76A C76 H76B 109.7 . .
C78 C77 C76 102(3) . .
C78 C77 H77A 111.3 . .
C76 C77 H77A 111.3 . .
C78 C77 H77B 111.3 . .
C76 C77 H77B 111.3 . .
H77A C77 H77B 109.2 . .
O15 C78 C77 115(4) . .
O15 C78 H78A 108.6 . .
C77 C78 H78A 108.6 . .
O15 C78 H78B 108.6 . .
C77 C78 H78B 108.6 . .
H78A C78 H78B 107.5 . .

loop_
_geom_bond_atom_site_label_1
_geom_bond_atom_site_label_2
_geom_bond_distance
_geom_bond_site_symmetry_2
Fe1 C1 2.072(4) .
Fe1 C7 2.166(4) .
Fe1 C7 2.212(4) 2_565
Fe1 Br1 2.4886(6) .
Fe1 Fe1 2.5903(11) 2_565
F1 C4 1.378(5) .
F2 C10 1.379(4) .
C1 C6 1.399(5) .
C1 C2 1.408(6) .
C2 C3 1.387(6) .
C2 H2 0.9500 .
C3 C4 1.379(6) .
C3 H3 0.9500 .
C4 C5 1.348(6) .
C5 C6 1.409(6) .
C5 H5 0.9500 .
C6 H6 0.9500 .
C7 C8 1.403(5) .
C7 C12 1.413(5) .
C8 C9 1.389(5) .
C8 H8 0.9500 .
C9 C10 1.370(6) .
C9 H9 0.9500 .
C10 C11 1.361(6) .
C11 C12 1.394(5) .
C11 H11 0.9500 .
C12 H12 0.9500 .
Fe2 C13 2.134(7) .
Fe2 C13' 2.148(12) .
Fe2 C19 2.182(3) .
Fe2 C19 2.210(3) 2_766
Fe2 Br2 2.4680(6) .
Fe2 Fe2 2.4710(10) 2_766
F4 C22 1.372(4) .
C13 C18 1.262(8) .
C13 C14 1.432(8) .
C14 C15 1.392(8) .
C14 H14 0.9500 .
C15 C16 1.372(8) .
C15 H15 0.9500 .
C16 C17 1.367(8) .
C16 F3 1.378(6) .
C17 C18 1.429(8) .
C17 H17 0.9500 .
C18 H18 0.9500 .
C13' C18' 1.327(13) .
C13' C14' 1.397(13) .
C14' C15' 1.398(14) .
C14' H14' 0.9500 .
C15' C16' 1.378(14) .
C15' H15' 0.9500 .
C16' C17' 1.338(14) .
C16' F3' 1.396(12) .
C17' C18' 1.443(14) .
C17' H17' 0.9500 .
C18' H18' 0.9500 .
C19 C20 1.411(5) .
C19 C24 1.412(5) .
C20 C21 1.392(5) .
C20 H20 0.9500 .
C21 C22 1.378(5) .
C21 H21 0.9500 .
C22 C23 1.366(6) .
C23 C24 1.401(5) .
C23 H23 0.9500 .
C24 H24 0.9500 .
Mg1 O2 2.010(3) .
Mg1 O1 2.017(3) .
Mg1 O5 2.091(3) .
Mg1 O4 2.097(3) .
Mg1 O3 2.115(3) .
Mg1 O6 2.147(3) .
O1 C26 1.256(4) .
O2 C28 1.258(4) .
C25 C26 1.509(5) .
C25 H25A 0.9800 .
C25 H25B 0.9800 .
C25 H25C 0.9800 .
C26 C27 1.402(5) .
C27 C28 1.403(5) .
C27 H27 0.9500 .
C28 C29 1.519(5) .
C29 H29A 0.9800 .
C29 H29B 0.9800 .
C29 H29C 0.9800 .
O3 C33 1.432(4) .
O3 C30 1.470(5) .
C30 C31 1.505(6) .
C30 H30A 0.9900 .
C30 H30B 0.9900 .
C31 C32 1.501(6) .
C31 H31A 0.9900 .
C31 H31B 0.9900 .
C32 C33 1.526(6) .
C32 H32A 0.9900 .
C32 H32B 0.9900 .
C33 H33A 0.9900 .
C33 H33B 0.9900 .
O4 C34 1.454(4) .
O4 C37 1.462(5) .
C34 C35 1.504(5) .
C34 H34A 0.9900 .
C34 H34B 0.9900 .
C35 C36 1.516(7) .
C35 H35A 0.9900 .
C35 H35B 0.9900 .
C36 C37 1.506(6) .
C36 H36A 0.9900 .
C36 H36B 0.9900 .
C37 H37A 0.9900 .
C37 H37B 0.9900 .
O5 C38 1.435(5) .
O5 C41 1.451(4) .
C38 C39 1.497(6) .
C38 H38A 0.9900 .
C38 H38B 0.9900 .
C39 C40 1.529(6) .
C39 H39A 0.9900 .
C39 H39B 0.9900 .
C40 C41 1.515(5) .
C40 H40A 0.9900 .
C40 H40B 0.9900 .
C41 H41A 0.9900 .
C41 H41B 0.9900 .
O6 C45 1.440(4) .
O6 C42 1.453(4) .
C42 C43 1.527(5) .
C42 H42A 0.9900 .
C42 H42B 0.9900 .
C43 C44 1.505(6) .
C43 H43A 0.9900 .
C43 H43B 0.9900 .
C44 C45 1.507(6) .
C44 H44A 0.9900 .
C44 H44B 0.9900 .
C45 H45A 0.9900 .
C45 H45B 0.9900 .
Mg2 O7 2.003(3) .
Mg2 O8 2.008(3) .
Mg2 O10 2.080(8) .
Mg2 O10' 2.084(9) .
Mg2 O12 2.102(3) .
Mg2 O11' 2.108(3) .
Mg2 O11 2.108(3) .
Mg2 O9 2.118(3) .
O7 C47 1.281(4) .
O8 C49 1.270(4) .
C46 C47 1.497(5) .
C46 H46A 0.9800 .
C46 H46B 0.9800 .
C46 H46C 0.9800 .
C47 C48 1.398(5) .
C48 C49 1.391(5) .
C48 H48 0.9500 .
C49 C50 1.512(5) .
C50 H50A 0.9800 .
C50 H50B 0.9800 .
C50 H50C 0.9800 .
O9 C54 1.442(5) .
O9 C51 1.458(4) .
C51 C52 1.500(6) .
C51 H51A 0.9900 .
C51 H51B 0.9900 .
C52 C53 1.493(7) .
C52 H52A 0.9900 .
C52 H52B 0.9900 .
C53 C54 1.490(7) .
C53 H53A 0.9900 .
C53 H53B 0.9900 .
C54 H54A 0.9900 .
C54 H54B 0.9900 .
O10 C58 1.452(9) .
O10 C55 1.474(10) .
C55 C56 1.507(10) .
C55 H55A 0.9900 .
C55 H55B 0.9900 .
C56 C57 1.513(12) .
C56 H56A 0.9900 .
C56 H56B 0.9900 .
C57 C58 1.520(11) .
C57 H57A 0.9900 .
C57 H57B 0.9900 .
C58 H58A 0.9900 .
C58 H58B 0.9900 .
O10' C58' 1.457(10) .
O10' C55' 1.462(11) .
C55' C56' 1.515(11) .
C55' H55C 0.9900 .
C55' H55D 0.9900 .
C56' C57' 1.508(13) .
C56' H56C 0.9900 .
C56' H56D 0.9900 .
C57' C58' 1.522(12) .
C57' H57C 0.9900 .
C57' H57D 0.9900 .
C58' H58C 0.9900 .
C58' H58D 0.9900 .
O11 C62 1.429(8) .
O11 C59 1.455(8) .
C59 C60 1.525(11) .
C59 H59A 0.9900 .
C59 H59B 0.9900 .
C60 C61 1.501(12) .
C60 H60A 0.9900 .
C60 H60B 0.9900 .
C61 C62 1.518(15) .
C61 H61A 0.9900 .
C61 H61B 0.9900 .
C62 H62A 0.9900 .
C62 H62B 0.9900 .
O11' C62' 1.429(13) .
O11' C59' 1.445(13) .
C59' C60' 1.523(14) .
C59' H59C 0.9900 .
C59' H59D 0.9900 .
C60' C61' 1.507(17) .
C60' H60C 0.9900 .
C60' H60D 0.9900 .
C61' C62' 1.519(16) .
C61' H61C 0.9900 .
C61' H61D 0.9900 .
C62' H62C 0.9900 .
C62' H62D 0.9900 .
O12 C63 1.448(5) .
O12 C66 1.457(5) .
C63 C64 1.515(7) .
C63 H63A 0.9900 .
C63 H63B 0.9900 .
C64 C65 1.508(8) .
C64 H64A 0.9900 .
C64 H64B 0.9900 .
C65 C66 1.489(6) .
C65 H65A 0.9900 .
C65 H65B 0.9900 .
C66 H66A 0.9900 .
C66 H66B 0.9900 .
O13 C70 1.479(7) .
O13 C67 1.482(7) .
C67 C68 1.502(8) .
C67 H67A 0.9900 .
C67 H67B 0.9900 .
C68 C69 1.504(8) .
C68 H68A 0.9900 .
C68 H68B 0.9900 .
C69 C70 1.460(7) .
C69 H69A 0.9900 .
C69 H69B 0.9900 .
C70 H70A 0.9900 .
C70 H70B 0.9900 .
O14 C74 1.445(7) .
O14 C71 1.515(8) .
C71 C72 1.440(7) .
C71 H71A 0.9900 .
C71 H71B 0.9900 .
C72 C73 1.481(8) .
C72 H72A 0.9900 .
C72 H72B 0.9900 .
C73 C74 1.411(8) .
C73 H73A 0.9900 .
C73 H73B 0.9900 .
C74 H74A 0.9900 .
C74 H74B 0.9900 .
O15 C78 1.46(3) .
O15 C75 1.47(4) .
C75 C76 1.466(19) .
C75 H75A 0.9900 .
C75 H75B 0.9900 .
C76 C77 1.60(7) .
C76 H76A 0.9900 .
C76 H76B 0.9900 .
C77 C78 1.469(19) .
C77 H77A 0.9900 .
C77 H77B 0.9900 .
C78 H78A 0.9900 .
C78 H78B 0.9900 .

loop_
_geom_torsion_atom_site_label_1
_geom_torsion_atom_site_label_2
_geom_torsion_atom_site_label_3
_geom_torsion_atom_site_label_4
_geom_torsion
_geom_torsion_site_symmetry_1
C6 C1 C2 C3 0.5(5) .
Fe1 C1 C2 C3 -178.4(3) .
C1 C2 C3 C4 1.4(6) .
C2 C3 C4 C5 -3.0(6) .
C2 C3 C4 F1 177.7(3) .
F1 C4 C5 C6 -178.2(4) .
C3 C4 C5 C6 2.5(6) .
C2 C1 C6 C5 -1.1(5) .
Fe1 C1 C6 C5 177.8(3) .
C4 C5 C6 C1 -0.4(6) .
C12 C7 C8 C9 -0.2(6) .
Fe1 C7 C8 C9 -146.3(3) .
Fe1 C7 C8 C9 132.1(3) 2_565
C7 C8 C9 C10 -2.3(6) .
C8 C9 C10 C11 3.7(6) .
C8 C9 C10 F2 -176.1(3) .
C9 C10 C11 C12 -2.4(6) .
F2 C10 C11 C12 177.4(3) .
C10 C11 C12 C7 -0.4(6) .
C8 C7 C12 C11 1.6(6) .
Fe1 C7 C12 C11 146.1(3) .
Fe1 C7 C12 C11 -132.3(3) 2_565
C18 C13 C14 C15 0.1(8) .
Fe2 C13 C14 C15 -179.0(6) .
C13 C14 C15 C16 -0.6(8) .
C14 C15 C16 C17 1.8(9) .
C14 C15 C16 F3 179.9(5) .
C15 C16 C17 C18 -2.3(9) .
F3 C16 C17 C18 179.5(5) .
C14 C13 C18 C17 -0.8(9) .
Fe2 C13 C18 C17 178.3(6) .
C16 C17 C18 C13 1.8(9) .
C18' C13' C14' C15' -0.3(3) .
Fe2 C13' C14' C15' -178.7(9) .
C13' C14' C15' C16' 0.0(3) .
C14' C15' C16' C17' -0.1(7) .
C14' C15' C16' F3' 179.9(4) .
C15' C16' C17' C18' 0.4(9) .
F3' C16' C17' C18' -179.5(5) .
C14' C13' C18' C17' 0.6(6) .
Fe2 C13' C18' C17' 179.1(9) .
C16' C17' C18' C13' -0.7(8) .
C24 C19 C20 C21 0.6(5) .
Fe2 C19 C20 C21 144.6(3) .
Fe2 C19 C20 C21 -136.5(3) 2_766
C19 C20 C21 C22 0.3(6) .
C20 C21 C22 C23 -0.3(6) .
C20 C21 C22 F4 179.4(3) .
F4 C22 C23 C24 179.6(3) .
C21 C22 C23 C24 -0.7(6) .
C22 C23 C24 C19 1.8(6) .
C20 C19 C24 C23 -1.7(5) .
Fe2 C19 C24 C23 -144.4(3) .
Fe2 C19 C24 C23 139.2(3) 2_766
Mg1 O1 C26 C27 15.2(5) .
Mg1 O1 C26 C25 -164.6(2) .
O1 C26 C27 C28 -3.2(6) .
C25 C26 C27 C28 176.6(4) .
Mg1 O2 C28 C27 -1.2(5) .
Mg1 O2 C28 C29 178.3(3) .
C26 C27 C28 O2 -4.5(6) .
C26 C27 C28 C29 176.1(4) .
C33 O3 C30 C31 0.9(5) .
Mg1 O3 C30 C31 -158.3(3) .
O3 C30 C31 C32 23.4(5) .
C30 C31 C32 C33 -37.0(5) .
C30 O3 C33 C32 -24.6(4) .
Mg1 O3 C33 C32 133.0(3) .
C31 C32 C33 O3 38.4(4) .
C37 O4 C34 C35 40.1(4) .
Mg1 O4 C34 C35 -131.1(3) .
O4 C34 C35 C36 -42.1(4) .
C34 C35 C36 C37 28.3(5) .
C34 O4 C37 C36 -21.5(4) .
Mg1 O4 C37 C36 149.1(3) .
C35 C36 C37 O4 -5.0(5) .
C41 O5 C38 C39 -30.4(4) .
Mg1 O5 C38 C39 148.9(3) .
O5 C38 C39 C40 9.9(4) .
C38 C39 C40 C41 13.2(4) .
C38 O5 C41 C40 38.3(4) .
Mg1 O5 C41 C40 -141.0(3) .
C39 C40 C41 O5 -31.3(4) .
C45 O6 C42 C43 0.1(4) .
Mg1 O6 C42 C43 163.3(2) .
O6 C42 C43 C44 -21.3(4) .
C42 C43 C44 C45 33.6(5) .
C42 O6 C45 C44 21.3(4) .
Mg1 O6 C45 C44 -143.1(3) .
C43 C44 C45 O6 -34.2(4) .
Mg2 O7 C47 C48 10.6(5) .
Mg2 O7 C47 C46 -170.1(3) .
O7 C47 C48 C49 4.3(6) .
C46 C47 C48 C49 -174.9(4) .
Mg2 O8 C49 C48 -7.9(5) .
Mg2 O8 C49 C50 172.5(2) .
C47 C48 C49 O8 -5.8(6) .
C47 C48 C49 C50 173.8(4) .
C54 O9 C51 C52 18.9(5) .
Mg2 O9 C51 C52 -169.0(3) .
O9 C51 C52 C53 1.4(7) .
C51 C52 C53 C54 -20.1(7) .
C51 O9 C54 C53 -32.0(5) .
Mg2 O9 C54 C53 156.2(4) .
C52 C53 C54 O9 31.8(7) .
C58 O10 C55 C56 18(2) .
Mg2 O10 C55 C56 -159.0(13) .
O10 C55 C56 C57 -35.8(14) .
C55 C56 C57 C58 40.3(13) .
C55 O10 C58 C57 7(2) .
Mg2 O10 C58 C57 -176.0(16) .
C56 C57 C58 O10 -29.5(17) .
C58' O10' C55' C56' 17(2) .
Mg2 O10' C55' C56' -150.1(16) .
O10' C55' C56' C57' -34.8(16) .
C55' C56' C57' C58' 39.3(15) .
C55' O10' C58' C57' 8(3) .
Mg2 O10' C58' C57' 174.5(17) .
C56' C57' C58' O10' -30(2) .
C62 O11 C59 C60 -36(3) .
Mg2 O11 C59 C60 120.6(13) .
O11 C59 C60 C61 12(3) .
C59 C60 C61 C62 14(2) .
C59 O11 C62 C61 44(3) .
Mg2 O11 C62 C61 -115.4(9) .
C60 C61 C62 O11 -35.7(19) .
C62' O11' C59' C60' -26(6) .
Mg2 O11' C59' C60' 132(3) .
O11' C59' C60' C61' 34(6) .
C59' C60' C61' C62' -29(4) .
C59' O11' C62' C61' 7(6) .
Mg2 O11' C62' C61' -153(2) .
C60' C61' C62' O11' 15(5) .
C66 O12 C63 C64 -1.7(5) .
Mg2 O12 C63 C64 154.8(3) .
O12 C63 C64 C65 -22.4(5) .
C63 C64 C65 C66 36.7(5) .
C63 O12 C66 C65 25.6(5) .
Mg2 O12 C66 C65 -131.1(3) .
C64 C65 C66 O12 -38.2(5) .
C70 O13 C67 C68 19.3(6) .
O13 C67 C68 C69 -35.1(6) .
C67 C68 C69 C70 37.5(6) .
C68 C69 C70 O13 -27.2(6) .
C67 O13 C70 C69 5.0(6) .
C74 O14 C71 C72 -5.1(7) .
O14 C71 C72 C73 21.4(6) .
C71 C72 C73 C74 -31.3(7) .
C72 C73 C74 O14 27.8(8) .
C71 O14 C74 C73 -14.2(8) .
C78 O15 C75 C76 37(5) .
O15 C75 C76 C77 -27(7) .
C75 C76 C77 C78 4(7) .
C75 O15 C78 C77 -33(4) .
C76 C77 C78 O15 20(6) .
